data_4115988
loop_
_publ_author_name
'Gernot Heckmann'
'Mark Niemeyer'

_publ_contact_author_address
;
Institut f\"ur Anorganische Chemie
Universit\"at Stuttgart
Pfaffenwaldring 55
D-70569 Stuttgart
Germany
;
_publ_contact_author_email niemeyer@iac.uni-stuttgart.de
_publ_contact_author_name 'Mark Niemeyer'
_publ_section_title
;
 Synthesis and First Structural Characterization of Lanthanide(II) Aryls:
 Observation of a Schlenk Equilibrium in Europium(II) and Ytterbium(II)
 Chemistry
;
_journal_name_full 'Journal of the American Chemical Society'
_journal_page_first 4227
_journal_page_last 4228
_journal_paper_doi 10.1021/ja993494c
_journal_volume 122
_journal_year 2000
_chemical_formula_sum 'C48 H50 Eu O3'
_chemical_formula_weight 826.84
_chemical_name_systematic
; 
Bis(tetrahydofuran)(Bis)(2,6-(diphenyl)phenyl)europium(II) tetrahydrofuran
solvate
;
_space_group_IT_number 2
_symmetry_cell_setting triclinic
_symmetry_space_group_name_Hall '-P 1'
_symmetry_space_group_name_H-M 'P -1'
_atom_sites_solution_hydrogens geom
_atom_sites_solution_primary direct
_atom_sites_solution_secondary difmap
_audit_creation_method SHELXL-97
_cell_angle_alpha 102.788(19)
_cell_angle_beta 91.340(19)
_cell_angle_gamma 113.65(2)
_cell_formula_units_Z 2
_cell_length_a 9.607(4)
_cell_length_b 11.650(4)
_cell_length_c 19.470(7)
_cell_measurement_reflns_used 33
_cell_measurement_temperature 173(2)
_cell_measurement_theta_max 11.93
_cell_measurement_theta_min 5.07
_cell_volume 1931.2(13)
_computing_cell_refinement 'Bruker XSCANS'
_computing_data_collection 'Bruker XSCANS'
_computing_data_reduction 'Bruker SHELXTL'
_computing_molecular_graphics 'Bruker SHELXTL'
_computing_publication_material 'Bruker SHELXTL'
_computing_structure_refinement 'SHELXL-97 (Sheldrick, 1997)'
_computing_structure_solution 'SHELXS-97 (Sheldrick, 1990)'
_diffrn_ambient_temperature 173(2)
_diffrn_measured_fraction_theta_full 0.989
_diffrn_measured_fraction_theta_max 0.989
_diffrn_measurement_device_type 'Bruker P4'
_diffrn_measurement_method '\w scans'
_diffrn_radiation_monochromator graphite
_diffrn_radiation_source 'fine-focus sealed tube'
_diffrn_radiation_type MoK\a
_diffrn_radiation_wavelength 0.71073
_diffrn_reflns_av_R_equivalents 0.0562
_diffrn_reflns_av_sigmaI/netI 0.0828
_diffrn_reflns_limit_h_max 11
_diffrn_reflns_limit_h_min 0
_diffrn_reflns_limit_k_max 12
_diffrn_reflns_limit_k_min -13
_diffrn_reflns_limit_l_max 24
_diffrn_reflns_limit_l_min -24
_diffrn_reflns_number 7971
_diffrn_reflns_theta_full 26.00
_diffrn_reflns_theta_max 26.00
_diffrn_reflns_theta_min 2.16
_diffrn_standards_decay_% 13.25
_diffrn_standards_interval_count 148
_diffrn_standards_number 2
_exptl_absorpt_coefficient_mu 1.665
_exptl_absorpt_correction_T_max 0.8511
_exptl_absorpt_correction_T_min 0.5555
_exptl_absorpt_correction_type empirical
_exptl_crystal_density_diffrn 1.422
_exptl_crystal_F_000 850
_exptl_crystal_size_max 0.40
_exptl_crystal_size_mid 0.20
_exptl_crystal_size_min 0.10
_refine_diff_density_max 0.952
_refine_diff_density_min -0.498
_refine_diff_density_rms 0.101
_refine_ls_extinction_method none
_refine_ls_goodness_of_fit_ref 0.924
_refine_ls_hydrogen_treatment mixed
_refine_ls_matrix_type full
_refine_ls_number_parameters 515
_refine_ls_number_reflns 7500
_refine_ls_number_restraints 17
_refine_ls_restrained_S_all 0.927
_refine_ls_R_factor_all 0.0551
_refine_ls_R_factor_gt 0.0394
_refine_ls_shift/su_max 0.001
_refine_ls_shift/su_mean 0.000
_refine_ls_structure_factor_coef Fsqd
_refine_ls_weighting_details 'calc w=1/[\s^2^(Fo^2^)+(0.0380P)^2^+0.0000P] where P=(Fo^2^+2Fc^2^)/3'
_refine_ls_weighting_scheme calc
_refine_ls_wR_factor_gt 0.0880
_refine_ls_wR_factor_ref 0.0910
_reflns_number_gt 5785
_reflns_number_total 7500
_reflns_threshold_expression >2sigma(I)
_cod_data_source_file ja993494c_2.cif
_cod_data_source_block nie75
_cod_original_cell_volume 1931.2(12)
_cod_database_code 4115988

loop_
_symmetry_equiv_pos_as_xyz
'x, y, z'
'-x, -y, -z'

loop_
_atom_site_label
_atom_site_type_symbol
_atom_site_fract_x
_atom_site_fract_y
_atom_site_fract_z
_atom_site_U_iso_or_equiv
_atom_site_adp_type
_atom_site_occupancy
_atom_site_symmetry_multiplicity
_atom_site_calc_flag
_atom_site_refinement_flags
_atom_site_disorder_assembly
_atom_site_disorder_group
Eu Eu 0.99437(3) 0.87500(2) 0.727014(14) 0.03041(8) Uani 1 1 d . . .
C1 C 0.9797(5) 0.6899(4) 0.7851(2) 0.0256(9) Uani 1 1 d . . .
C2 C 1.1135(5) 0.7233(4) 0.8295(2) 0.0290(10) Uani 1 1 d . . .
C3 C 1.1721(5) 0.6333(5) 0.8342(3) 0.0366(11) Uani 1 1 d . . .
H3A H 1.2612 0.6580 0.8662 0.041(14) Uiso 1 1 calc R . .
C4 C 1.1016(6) 0.5097(5) 0.7928(3) 0.0423(12) Uani 1 1 d . . .
H4A H 1.1442 0.4493 0.7945 0.067(18) Uiso 1 1 calc R . .
C5 C 0.9693(5) 0.4725(4) 0.7488(2) 0.0337(10) Uani 1 1 d . . .
H5A H 0.9200 0.3862 0.7202 0.031(12) Uiso 1 1 calc R . .
C6 C 0.9080(5) 0.5598(4) 0.7462(2) 0.0297(10) Uani 1 1 d . . .
C7 C 1.1942(5) 0.8586(4) 0.8718(2) 0.0306(10) Uani 1 1 d . . .
C8 C 1.1118(5) 0.9324(4) 0.8924(2) 0.0303(10) Uani 1 1 d . . .
H8A H 1.0038 0.8943 0.8799 0.015(9) Uiso 1 1 calc R . .
C9 C 1.1838(6) 1.0595(5) 0.9303(3) 0.0378(11) Uani 1 1 d . . .
H9A H 1.1255 1.1084 0.9432 0.035(13) Uiso 1 1 calc R . .
C10 C 1.3392(6) 1.1163(5) 0.9498(3) 0.0418(12) Uani 1 1 d . . .
H10A H 1.3887 1.2044 0.9758 0.038(13) Uiso 1 1 calc R . .
C11 C 1.4221(5) 1.0444(5) 0.9314(3) 0.0454(13) Uani 1 1 d . . .
H11A H 1.5295 1.0823 0.9455 0.055(16) Uiso 1 1 calc R . .
C12 C 1.3509(5) 0.9181(5) 0.8928(3) 0.0397(11) Uani 1 1 d . . .
H12A H 1.4104 0.8701 0.8801 0.034(12) Uiso 1 1 calc R . .
C13 C 0.7612(5) 0.5177(4) 0.7018(2) 0.0289(10) Uani 1 1 d . . .
C14 C 0.7122(6) 0.4205(4) 0.6390(3) 0.0388(11) Uani 1 1 d . . .
H14A H 0.7752 0.3774 0.6227 0.049(15) Uiso 1 1 calc R . .
C15 C 0.5745(6) 0.3859(5) 0.6000(3) 0.0454(12) Uani 1 1 d . . .
H15A H 0.5444 0.3201 0.5568 0.057(16) Uiso 1 1 calc R . .
C16 C 0.4811(6) 0.4437(5) 0.6219(3) 0.0504(14) Uani 1 1 d . . .
H16A H 0.3862 0.4190 0.5941 0.061(17) Uiso 1 1 calc R . .
C17 C 0.5233(5) 0.5388(5) 0.6846(3) 0.0435(12) Uani 1 1 d . . .
H17A H 0.4579 0.5796 0.7007 0.058(16) Uiso 1 1 calc R . .
C18 C 0.6617(5) 0.5736(4) 0.7233(2) 0.0337(10) Uani 1 1 d . . .
H18A H 0.6902 0.6387 0.7667 0.029(12) Uiso 1 1 calc R . .
C19 C 0.7995(4) 0.9183(4) 0.6515(2) 0.0266(9) Uani 1 1 d . . .
C20 C 0.7545(5) 1.0102(4) 0.6917(2) 0.0276(9) Uani 1 1 d . . .
C21 C 0.6931(5) 1.0799(4) 0.6612(3) 0.0328(10) Uani 1 1 d . . .
H21A H 0.6698 1.1450 0.6907 0.034(12) Uiso 1 1 calc R . .
C22 C 0.6664(5) 1.0547(5) 0.5890(3) 0.0384(11) Uani 1 1 d . . .
H22A H 0.6207 1.0996 0.5680 0.025(11) Uiso 1 1 calc R . .
C23 C 0.7062(5) 0.9638(4) 0.5467(3) 0.0334(10) Uani 1 1 d . . .
H23A H 0.6874 0.9456 0.4965 0.018(10) Uiso 1 1 calc R . .
C24 C 0.7740(5) 0.8983(4) 0.5775(2) 0.0270(9) Uani 1 1 d . . .
C25 C 0.7725(5) 1.0338(4) 0.7699(2) 0.0289(10) Uani 1 1 d . . .
C26 C 0.7311(5) 0.9301(4) 0.8009(2) 0.0311(10) Uani 1 1 d . . .
H26A H 0.6890 0.8444 0.7713 0.020(11) Uiso 1 1 calc R . .
C27 C 0.7495(5) 0.9485(5) 0.8734(3) 0.0402(12) Uani 1 1 d . . .
H27A H 0.7206 0.8762 0.8934 0.049(15) Uiso 1 1 calc R . .
C28 C 0.8093(6) 1.0710(6) 0.9164(3) 0.0477(14) Uani 1 1 d . . .
H28A H 0.8229 1.0843 0.9665 0.047(15) Uiso 1 1 calc R . .
C29 C 0.8497(6) 1.1745(5) 0.8872(3) 0.0466(13) Uani 1 1 d . . .
H29A H 0.8912 1.2599 0.9172 0.060(17) Uiso 1 1 calc R . .
C30 C 0.8308(6) 1.1561(5) 0.8154(3) 0.0405(12) Uani 1 1 d . . .
H30A H 0.8586 1.2293 0.7962 0.071(19) Uiso 1 1 calc R . .
C31 C 0.8213(5) 0.8054(4) 0.5305(2) 0.0307(10) Uani 1 1 d . . .
C32 C 0.8854(5) 0.8303(5) 0.4697(2) 0.0355(11) Uani 1 1 d . . .
H32A H 0.8954 0.9068 0.4566 0.023(11) Uiso 1 1 calc R . .
C33 C 0.9346(5) 0.7467(5) 0.4281(3) 0.0411(12) Uani 1 1 d . . .
H33A H 0.9781 0.7654 0.3864 0.035(12) Uiso 1 1 calc R . .
C34 C 0.9217(5) 0.6373(5) 0.4460(3) 0.0449(13) Uani 1 1 d . . .
H34A H 0.9566 0.5795 0.4172 0.048(15) Uiso 1 1 calc R . .
C35 C 0.8568(5) 0.6099(5) 0.5070(3) 0.0401(11) Uani 1 1 d . . .
H35A H 0.8466 0.5330 0.5196 0.046(14) Uiso 1 1 calc R . .
C36 C 0.8079(5) 0.6940(4) 0.5485(2) 0.0315(10) Uani 1 1 d . . .
H36A H 0.7642 0.6753 0.5902 0.038 Uiso 1 1 calc R . .
O41 O 1.1827(4) 0.8187(3) 0.65658(16) 0.0384(8) Uani 1 1 d D . .
C42 C 1.2274(5) 0.8592(4) 0.5940(2) 0.0357(11) Uani 1 1 d D . .
H42A H 1.3077 0.9490 0.6059 0.037(13) Uiso 1 1 calc R . .
H42B H 1.1387 0.8555 0.5652 0.031(12) Uiso 1 1 calc R . .
C43 C 1.2861(6) 0.7694(5) 0.5556(2) 0.0470(13) Uani 1 1 d D . .
H43A H 1.3634 0.8108 0.5257 0.13(3) Uiso 1 1 calc R . .
H43B H 1.2024 0.6910 0.5252 0.070(19) Uiso 1 1 calc R . .
C44 C 1.3570(6) 0.7369(5) 0.6135(2) 0.0398(11) Uani 1 1 d D . .
H44A H 1.3519 0.6482 0.5980 0.072(19) Uiso 1 1 calc R . .
H44B H 1.4654 0.7990 0.6282 0.050(15) Uiso 1 1 calc R . .
C45 C 1.2643(7) 0.7466(6) 0.6716(3) 0.0534(15) Uani 1 1 d D . .
H45A H 1.1919 0.6592 0.6743 0.069(19) Uiso 1 1 calc R . .
H45B H 1.3310 0.7912 0.7175 0.10(3) Uiso 1 1 calc R . .
O51 O 1.2161(4) 1.0899(3) 0.7458(2) 0.0488(9) Uani 1 1 d . B .
C52 C 1.2095(8) 1.2123(6) 0.7600(5) 0.100(3) Uani 1 1 d D . .
H52A H 1.1224 1.2107 0.7867 0.151 Uiso 1 1 calc R A 1
H52B H 1.1966 1.2358 0.7152 0.151 Uiso 1 1 calc R A 1
C531 C 1.3549(8) 1.3053(7) 0.8025(5) 0.062(2) Uani 0.80 1 d PD B 1
H53A H 1.3868 1.3905 0.7914 0.093 Uiso 0.80 1 calc PR B 1
H53B H 1.3447 1.3166 0.8538 0.093 Uiso 0.80 1 calc PR B 1
C541 C 1.4663(10) 1.2520(6) 0.7841(5) 0.056(2) Uani 0.80 1 d PD B 1
H54A H 1.5406 1.2725 0.8259 0.085 Uiso 0.80 1 calc PR B 1
H54B H 1.5229 1.2864 0.7460 0.085 Uiso 0.80 1 calc PR B 1
C532 C 1.354(2) 1.322(2) 0.761(2) 0.072(11) Uiso 0.20 1 d PD B 2
H53C H 1.3513 1.3671 0.7235 0.108 Uiso 0.20 1 calc PR B 2
H53D H 1.3926 1.3847 0.8078 0.108 Uiso 0.20 1 calc PR B 2
C542 C 1.435(4) 1.2393(18) 0.744(2) 0.075(15) Uani 0.20 1 d PD B 2
H54C H 1.5403 1.2883 0.7692 0.113 Uiso 0.20 1 calc PR B 2
H54D H 1.4442 1.2254 0.6925 0.113 Uiso 0.20 1 calc PR B 2
C55 C 1.3735(6) 1.1122(5) 0.7595(3) 0.0548(15) Uani 1 1 d D . .
H55A H 1.4080 1.0762 0.7157 0.082 Uiso 1 1 calc R B 1
H55B H 1.3849 1.0688 0.7963 0.082 Uiso 1 1 calc R B 1
O61 O 1.2837(11) 1.3778(6) 1.0012(4) 0.171(4) Uani 1 1 d D . .
C62 C 1.2899(13) 1.4787(8) 0.9716(4) 0.111(3) Uani 1 1 d D . .
H62A H 1.2094 1.4457 0.9306 0.134 Uiso 1 1 calc R . .
H62B H 1.3910 1.5193 0.9553 0.134 Uiso 1 1 calc R . .
C63 C 1.2656(12) 1.5707(6) 1.0268(4) 0.122(4) Uani 1 1 d D . .
H63A H 1.2076 1.6121 1.0070 0.146 Uiso 1 1 calc R . .
H63B H 1.3645 1.6389 1.0526 0.146 Uiso 1 1 calc R . .
C64 C 1.1758(11) 1.4933(7) 1.0748(5) 0.116(3) Uani 1 1 d D . .
H64A H 1.2054 1.5444 1.1249 0.139 Uiso 1 1 calc R . .
H64B H 1.0647 1.4653 1.0622 0.139 Uiso 1 1 calc R . .
C65 C 1.2137(13) 1.3827(9) 1.0641(5) 0.136(4) Uani 1 1 d D . .
H65A H 1.2848 1.3926 1.1049 0.163 Uiso 1 1 calc R . .
H65B H 1.1200 1.3021 1.0594 0.163 Uiso 1 1 calc R . .

loop_
_atom_site_aniso_label
_atom_site_aniso_U_11
_atom_site_aniso_U_22
_atom_site_aniso_U_33
_atom_site_aniso_U_23
_atom_site_aniso_U_13
_atom_site_aniso_U_12
Eu 0.02782(12) 0.03289(13) 0.04030(14) 0.01841(10) 0.00576(9) 0.01765(9)
C1 0.029(2) 0.024(2) 0.026(2) 0.0066(18) 0.0024(18) 0.0120(18)
C2 0.032(2) 0.033(2) 0.031(2) 0.017(2) 0.0067(19) 0.018(2)
C3 0.035(2) 0.045(3) 0.041(3) 0.017(2) 0.001(2) 0.025(2)
C4 0.048(3) 0.040(3) 0.057(3) 0.023(3) 0.009(3) 0.031(2)
C5 0.043(3) 0.024(2) 0.041(3) 0.013(2) 0.008(2) 0.019(2)
C6 0.032(2) 0.029(2) 0.032(2) 0.013(2) 0.009(2) 0.015(2)
C7 0.031(2) 0.042(3) 0.024(2) 0.015(2) 0.0042(19) 0.018(2)
C8 0.028(2) 0.035(2) 0.029(2) 0.008(2) -0.0001(19) 0.014(2)
C9 0.040(3) 0.039(3) 0.035(3) 0.005(2) 0.000(2) 0.020(2)
C10 0.045(3) 0.038(3) 0.035(3) 0.005(2) -0.002(2) 0.011(2)
C11 0.026(2) 0.051(3) 0.052(3) 0.012(3) -0.003(2) 0.009(2)
C12 0.028(2) 0.050(3) 0.046(3) 0.012(2) 0.003(2) 0.021(2)
C13 0.031(2) 0.025(2) 0.032(2) 0.0122(19) 0.0055(19) 0.0098(19)
C14 0.042(3) 0.031(3) 0.042(3) 0.007(2) 0.007(2) 0.013(2)
C15 0.043(3) 0.041(3) 0.041(3) -0.003(2) -0.006(2) 0.014(2)
C16 0.039(3) 0.047(3) 0.051(3) 0.000(3) -0.012(3) 0.012(3)
C17 0.034(3) 0.045(3) 0.053(3) 0.007(3) 0.000(2) 0.021(2)
C18 0.037(2) 0.027(2) 0.034(3) 0.004(2) -0.004(2) 0.012(2)
C19 0.022(2) 0.025(2) 0.033(2) 0.0091(19) 0.0016(18) 0.0090(17)
C20 0.022(2) 0.027(2) 0.038(3) 0.0167(19) 0.0082(18) 0.0108(18)
C21 0.029(2) 0.027(2) 0.051(3) 0.018(2) 0.012(2) 0.016(2)
C22 0.032(2) 0.046(3) 0.054(3) 0.029(3) 0.008(2) 0.024(2)
C23 0.026(2) 0.041(3) 0.035(3) 0.019(2) 0.0010(19) 0.012(2)
C24 0.024(2) 0.027(2) 0.032(2) 0.0116(19) 0.0037(18) 0.0097(18)
C25 0.023(2) 0.031(2) 0.037(3) 0.007(2) 0.0086(19) 0.0162(19)
C26 0.034(2) 0.034(3) 0.031(2) 0.009(2) 0.010(2) 0.020(2)
C27 0.041(3) 0.051(3) 0.044(3) 0.021(3) 0.016(2) 0.029(2)
C28 0.046(3) 0.079(4) 0.032(3) 0.012(3) 0.006(2) 0.041(3)
C29 0.049(3) 0.043(3) 0.044(3) -0.002(3) 0.002(3) 0.022(3)
C30 0.046(3) 0.033(3) 0.046(3) 0.007(2) 0.008(2) 0.021(2)
C31 0.022(2) 0.034(2) 0.030(2) 0.007(2) -0.0037(18) 0.0060(19)
C32 0.029(2) 0.037(3) 0.032(3) 0.007(2) -0.001(2) 0.007(2)
C33 0.027(2) 0.052(3) 0.034(3) 0.005(2) 0.008(2) 0.010(2)
C34 0.030(2) 0.048(3) 0.044(3) -0.008(3) 0.001(2) 0.014(2)
C35 0.038(3) 0.036(3) 0.047(3) 0.009(2) 0.005(2) 0.017(2)
C36 0.029(2) 0.030(2) 0.030(2) 0.007(2) -0.0012(19) 0.006(2)
O41 0.0433(19) 0.0443(19) 0.0436(19) 0.0216(16) 0.0150(16) 0.0283(16)
C42 0.036(3) 0.038(3) 0.037(3) 0.017(2) 0.001(2) 0.015(2)
C43 0.054(3) 0.064(4) 0.034(3) 0.017(3) 0.008(3) 0.033(3)
C44 0.041(3) 0.042(3) 0.042(3) 0.010(2) 0.006(2) 0.024(2)
C45 0.073(4) 0.063(4) 0.058(4) 0.037(3) 0.032(3) 0.050(3)
O51 0.0368(19) 0.0332(19) 0.082(3) 0.0176(18) 0.0048(18) 0.0183(16)
C52 0.064(5) 0.045(4) 0.197(10) 0.026(5) -0.008(5) 0.032(4)
C531 0.067(5) 0.037(4) 0.083(6) 0.014(4) 0.028(5) 0.021(4)
C541 0.046(4) 0.034(4) 0.071(7) -0.004(4) -0.006(5) 0.008(3)
C542 0.09(3) 0.045(19) 0.07(3) 0.01(2) 0.06(3) 0.01(2)
C55 0.038(3) 0.056(4) 0.066(4) 0.006(3) -0.002(3) 0.021(3)
O61 0.278(10) 0.113(5) 0.212(8) 0.096(6) 0.164(8) 0.136(6)
C62 0.185(10) 0.104(7) 0.088(6) 0.044(5) 0.065(6) 0.089(7)
C63 0.204(11) 0.086(6) 0.123(7) 0.052(6) 0.104(8) 0.090(7)
C64 0.155(9) 0.089(6) 0.128(8) 0.049(6) 0.086(7) 0.059(6)
C65 0.203(11) 0.134(8) 0.149(9) 0.101(7) 0.124(9) 0.110(8)

loop_
_atom_type_symbol
_atom_type_description
_atom_type_scat_dispersion_real
_atom_type_scat_dispersion_imag
_atom_type_scat_source
C C 0.0033 0.0016 'International Tables Vol C Tables 4.2.6.8 and 6.1.1.4'
H H 0.0000 0.0000 'International Tables Vol C Tables 4.2.6.8 and 6.1.1.4'
Eu Eu -0.1578 3.6682 'International Tables Vol C Tables 4.2.6.8 and 6.1.1.4'
O O 0.0106 0.0060 'International Tables Vol C Tables 4.2.6.8 and 6.1.1.4'

loop_
_geom_angle_atom_site_label_1
_geom_angle_atom_site_label_2
_geom_angle_atom_site_label_3
_geom_angle
O51 Eu O41 77.77(12)
O51 Eu C1 125.90(12)
O41 Eu C1 84.77(11)
O51 Eu C19 98.34(12)
O41 Eu C19 113.51(12)
C1 Eu C19 135.33(13)
O51 Eu C26 105.96(12)
O41 Eu C26 173.81(11)
C1 Eu C26 96.68(12)
C19 Eu C26 61.39(12)
O51 Eu C8 78.94(12)
O41 Eu C8 107.58(11)
C1 Eu C8 58.35(12)
C19 Eu C8 137.25(12)
C26 Eu C8 78.18(11)
C2 C1 C6 115.7(4)
C2 C1 Eu 112.2(3)
C6 C1 Eu 120.6(3)
C3 C2 C1 121.8(4)
C3 C2 C7 119.9(4)
C1 C2 C7 118.3(4)
C4 C3 C2 120.0(4)
C3 C4 C5 120.0(4)
C4 C5 C6 120.1(4)
C5 C6 C1 122.3(4)
C5 C6 C13 119.9(4)
C1 C6 C13 117.8(4)
C12 C7 C8 117.1(4)
C12 C7 C2 123.3(4)
C8 C7 C2 119.6(4)
C9 C8 C7 121.1(4)
C9 C8 Eu 117.8(3)
C7 C8 Eu 87.8(3)
C10 C9 C8 120.6(5)
C9 C10 C11 119.2(5)
C12 C11 C10 120.3(5)
C11 C12 C7 121.7(4)
C18 C13 C14 116.3(4)
C18 C13 C6 119.8(4)
C14 C13 C6 123.9(4)
C15 C14 C13 121.2(5)
C16 C15 C14 121.0(5)
C15 C16 C17 119.9(5)
C18 C17 C16 118.8(5)
C17 C18 C13 122.7(4)
C20 C19 C24 115.1(4)
C20 C19 Eu 111.9(3)
C24 C19 Eu 129.5(3)
C21 C20 C19 122.8(4)
C21 C20 C25 118.6(4)
C19 C20 C25 118.5(4)
C22 C21 C20 120.0(4)
C21 C22 C23 119.5(4)
C22 C23 C24 120.2(4)
C23 C24 C19 122.1(4)
C23 C24 C31 118.7(4)
C19 C24 C31 119.1(4)
C30 C25 C26 116.7(4)
C30 C25 C20 123.2(4)
C26 C25 C20 120.1(4)
C27 C26 C25 121.6(4)
C27 C26 Eu 113.1(3)
C25 C26 Eu 85.8(2)
C28 C27 C26 119.7(5)
C27 C28 C29 119.8(5)
C30 C29 C28 120.4(5)
C29 C30 C25 121.7(5)
C36 C31 C32 118.5(4)
C36 C31 C24 120.0(4)
C32 C31 C24 121.4(4)
C33 C32 C31 121.2(5)
C34 C33 C32 120.2(5)
C33 C34 C35 119.6(5)
C36 C35 C34 119.9(5)
C35 C36 C31 120.5(4)
C42 O41 C45 109.0(3)
C42 O41 Eu 123.2(2)
C45 O41 Eu 127.8(3)
O41 C42 C43 105.6(3)
C42 C43 C44 103.4(4)
C45 C44 C43 104.0(4)
O41 C45 C44 107.0(4)
C52 O51 C55 107.7(4)
C52 O51 Eu 126.4(3)
C55 O51 Eu 124.6(3)
O51 C52 C532 115.3(13)
O51 C52 C531 106.2(5)
C532 C52 C531 34.9(15)
C541 C531 C52 106.3(6)
C531 C541 C55 104.0(6)
C542 C532 C52 92(2)
C532 C542 C55 119(2)
O51 C55 C542 94.8(17)
O51 C55 C541 108.7(5)
C542 C55 C541 31.4(16)
C62 O61 C65 110.3(4)
O61 C62 C63 106.3(5)
C62 C63 C64 104.8(5)
C65 C64 C63 104.9(5)
O61 C65 C64 106.7(5)

loop_
_geom_bond_atom_site_label_1
_geom_bond_atom_site_label_2
_geom_bond_distance
Eu O51 2.494(4)
Eu O41 2.501(3)
Eu C1 2.606(4)
Eu C19 2.623(4)
Eu C26 3.153(4)
Eu C8 3.218(4)
C1 C2 1.397(6)
C1 C6 1.405(6)
C2 C3 1.392(6)
C2 C7 1.476(6)
C3 C4 1.364(7)
C4 C5 1.371(7)
C5 C6 1.375(6)
C6 C13 1.474(6)
C7 C12 1.386(6)
C7 C8 1.391(6)
C8 C9 1.373(6)
C9 C10 1.371(7)
C10 C11 1.372(7)
C11 C12 1.370(7)
C13 C18 1.382(6)
C13 C14 1.391(6)
C14 C15 1.371(7)
C15 C16 1.348(7)
C16 C17 1.378(7)
C17 C18 1.373(6)
C19 C20 1.401(6)
C19 C24 1.406(6)
C20 C21 1.392(6)
C20 C25 1.480(6)
C21 C22 1.368(7)
C22 C23 1.378(7)
C23 C24 1.395(6)
C24 C31 1.480(6)
C25 C30 1.381(6)
C25 C26 1.389(6)
C26 C27 1.376(6)
C27 C28 1.363(7)
C28 C29 1.365(8)
C29 C30 1.363(7)
C31 C36 1.377(6)
C31 C32 1.380(6)
C32 C33 1.366(7)
C33 C34 1.355(7)
C34 C35 1.393(7)
C35 C36 1.368(6)
O41 C42 1.416(5)
O41 C45 1.426(5)
C42 C43 1.456(6)
C43 C44 1.496(6)
C44 C45 1.469(6)
O51 C52 1.419(7)
O51 C55 1.436(6)
C52 C532 1.461(8)
C52 C531 1.464(7)
C531 C541 1.455(10)
C541 C55 1.465(7)
C532 C542 1.454(11)
C542 C55 1.464(8)
O61 C62 1.401(6)
O61 C65 1.413(6)
C62 C63 1.437(6)
C63 C64 1.489(7)
C64 C65 1.449(7)
